data_2106228
loop_
_publ_author_name
'Adrian, H.W.W.'
'van Tets, A.'

_publ_section_title
;
 A low temperature neutron diffraction study of alpha-U-O2 (N H2 O)2 (H2
 O)4
;
_journal_name_full 'Acta Crystallographica B (24,1968-38,1982)'
_journal_page_first 88
_journal_page_last 90
_journal_volume 34
_journal_year 1978
_chemical_formula_sum 'H12 N2 O8 U'
_chemical_name_systematic 'U O2 (N H2 O)2 (H2 O)4'
_space_group_IT_number 2
_symmetry_space_group_name_Hall '-P 1'
_symmetry_space_group_name_H-M 'P -1'
_cell_angle_alpha 96.2
_cell_angle_beta 90.8
_cell_angle_gamma 105.1
_cell_formula_units_Z 1
_cell_length_a 6.287
_cell_length_b 6
_cell_length_c 5.634
_cell_volume 203.791
_citation_journal_id_ASTM ACBCAR
_cod_data_source_file Adrian_ACBCAR_1978_1125.cif
_cod_data_source_block H12N2O8U1
_cod_original_cell_volume 203.7914
_cod_original_formula_sum 'H12 N2 O8 U1'
_cod_database_code 2106228

loop_
_symmetry_equiv_pos_as_xyz
x,y,z
-x,-y,-z

loop_
_atom_site_label
_atom_site_type_symbol
_atom_site_fract_x
_atom_site_fract_y
_atom_site_fract_z
_atom_site_occupancy
_atom_site_U_iso_or_equiv
O2 O-2 0.793 0.365 0.61 1 0.0
H3 H+1 0.308 0.641 0.055 1 0.0
O3 O-2 0.196 0.376 0.773 1 0.0
O1 O-2 0.608 0.766 0.702 1 0.0
H4 H+1 0.393 0.898 0.222 1 0.0
H1 H+1 0.951 0.608 0.283 1 0.0
O4 O-2 0.109 0.914 0.792 1 0.0
N1 N-1 0.634 0.28 0.78 1 0.0
H6 H+1 0.047 0.146 0.206 1 0.0
U1 U+6 0.5 0.5 0.5 1 0.0
H5 H+1 0.849 0.17 0.352 1 0.0
H2 H+1 0.825 0.793 0.203 1 0.0
